data_2200701
loop_
_publ_author_name
'Topcu, Yildiray'
'Yilmaz, Veysel T.'
'Th\"one, Carsten'

_publ_section_title
;
 Bis(triethanolamine-<i>N</i>,<i>O</i>,<i>O</i>')zinc(II)
 disaccharinate
;
_journal_issue 12
_journal_name_full 'Acta Crystallographica Section E'
_journal_page_first m600
_journal_page_last m602
_journal_paper_doi 10.1107/S1600536801019857
_journal_volume 57
_journal_year 2001
_chemical_formula_moiety 'C12 H30 Zn N2 O6, 2(C7 H4 N O3 S)'
_chemical_formula_sum 'C26 H38 N4 O12 S2 Zn'
_chemical_formula_weight 728.09
_chemical_name_systematic
;
Bis(triethanolamine-N,O,O')zinc(II) saccharinate
;
_space_group_IT_number 2
_symmetry_cell_setting triclinic
_symmetry_space_group_name_Hall '-P 1'
_symmetry_space_group_name_H-M 'P -1'
_audit_creation_method SHELXL-97
_cell_angle_alpha 75.190(6)
_cell_angle_beta 87.432(6)
_cell_angle_gamma 65.639(6)
_cell_formula_units_Z 1
_cell_length_a 7.9428(12)
_cell_length_b 8.6647(14)
_cell_length_c 12.1383(18)
_cell_measurement_reflns_used 8018
_cell_measurement_temperature 133(2)
_cell_measurement_theta_max 30.5
_cell_measurement_theta_min 2.6
_cell_volume 734.0(2)
_computing_cell_refinement 'Bruker SAINT (Bruker, 1998)'
_computing_data_collection 'Bruker SMART (Bruker, 1998)'
_computing_data_reduction 'Bruker SAINT (Bruker, 1998)'
_computing_molecular_graphics 'Siemens XP (Siemens, 1994)'
_computing_publication_material 'SHELXL-97 (Sheldrick, 1997)'
_computing_structure_refinement 'SHELXL-97 (Sheldrick, 1997)'
_computing_structure_solution 'SHELXS-97 (Sheldrick, 1990)'
_diffrn_ambient_temperature 133(2)
_diffrn_detector_area_resol_mean 8.192
_diffrn_measured_fraction_theta_full .992
_diffrn_measured_fraction_theta_max .992
_diffrn_measurement_device_type 'Bruker SMART 1000 CCD'
_diffrn_measurement_method 'Omega- and phi-scans'
_diffrn_radiation_monochromator graphite
_diffrn_radiation_source 'fine-focus sealed tube'
_diffrn_radiation_type MoK\a
_diffrn_radiation_wavelength .71073
_diffrn_reflns_av_R_equivalents .0380
_diffrn_reflns_av_sigmaI/netI .0314
_diffrn_reflns_limit_h_max 11
_diffrn_reflns_limit_h_min -11
_diffrn_reflns_limit_k_max 12
_diffrn_reflns_limit_k_min -12
_diffrn_reflns_limit_l_max 17
_diffrn_reflns_limit_l_min -17
_diffrn_reflns_number 12918
_diffrn_reflns_theta_full 30.00
_diffrn_reflns_theta_max 30.03
_diffrn_reflns_theta_min 1.74
_exptl_absorpt_coefficient_mu 1.051
_exptl_absorpt_correction_T_max .9206
_exptl_absorpt_correction_T_min .7164
_exptl_absorpt_correction_type multi-scan
_exptl_absorpt_process_details 'SADABS (Bruker, 1998)'
_exptl_crystal_colour colourless
_exptl_crystal_density_diffrn 1.647
_exptl_crystal_density_method 'not measured'
_exptl_crystal_description tablet
_exptl_crystal_F_000 380
_exptl_crystal_size_max .34
_exptl_crystal_size_mid .15
_exptl_crystal_size_min .08
_refine_diff_density_max 1.166
_refine_diff_density_min -1.807
_refine_ls_extinction_method none
_refine_ls_goodness_of_fit_ref 1.064
_refine_ls_hydrogen_treatment 'O-H freely, others riding'
_refine_ls_matrix_type full
_refine_ls_number_parameters 217
_refine_ls_number_reflns 4266
_refine_ls_number_restraints 3
_refine_ls_restrained_S_all 1.065
_refine_ls_R_factor_all .0458
_refine_ls_R_factor_gt .0402
_refine_ls_shift/su_max .000
_refine_ls_shift/su_mean .000
_refine_ls_structure_factor_coef Fsqd
_refine_ls_weighting_details 'calc w=1/[\s^2^(Fo^2^)+(0.0814P)^2^] where P=(Fo^2^+2Fc^2^)/3'
_refine_ls_weighting_scheme calc
_refine_ls_wR_factor_ref .1128
_reflns_number_gt 3731
_reflns_number_total 4266
_reflns_threshold_expression >2sigma(I)
_cod_data_source_file na6107.cif
_cod_data_source_block I
_cod_depositor_comments
;
The following automatic conversions were performed:

'_exptl_absorpt_correction_type' value 'Multi-scans' was replaced
with the value 'multi-scan' as specified in the replacement file
'src/cod-tools/trunk/data/replacement-values/replacement_values.lst'.

Automatic conversion script
Id: cif_fix_values 5376 2017-05-30 11:51:03Z andrius 
;
_cod_original_sg_symbol_H-M P-1
_cod_database_code 2200701

loop_
_symmetry_equiv_pos_as_xyz
'x, y, z'
'-x, -y, -z'

loop_
_atom_site_label
_atom_site_fract_x
_atom_site_fract_y
_atom_site_fract_z
_atom_site_U_iso_or_equiv
_atom_site_adp_type
_atom_site_calc_flag
_atom_site_refinement_flags
_atom_site_occupancy
_atom_site_disorder_assembly
_atom_site_disorder_group
_atom_site_type_symbol
C11 .2242(2) .1697(2) -.00318(14) .0189(3) Uani d . 1 . . C
H11 .3346 .1207 -.0399 .023 Uiso calc R 1 . . H
C12 .0551(2) .1831(3) -.04192(14) .0217(4) Uani d . 1 . . C
H12 .0501 .1401 -.1057 .026 Uiso calc R 1 . . H
C13 -.1062(2) .2582(3) .01082(15) .0213(4) Uani d . 1 . . C
H13 -.2203 .2684 -.0186 .026 Uiso calc R 1 . . H
C14 -.1036(2) .3187(2) .10590(14) .0173(3) Uani d . 1 . . C
H14 -.2140 .3698 .1421 .021 Uiso calc R 1 . . H
C15 .0649(2) .3021(2) .14640(13) .0139(3) Uani d . 1 . . C
C16 .2237(2) .2310(2) .09098(13) .0137(3) Uani d . 1 . . C
C21 .1071(2) .3476(2) .24946(13) .0139(3) Uani d . 1 . . C
O21 -.01147(16) .41248(18) .31378(10) .0199(3) Uani d . 1 . . O
S1 .40662(5) .23439(5) .16532(3) .01365(10) Uani d . 1 . . S
O1 .47539(17) .35483(19) .09762(12) .0233(3) Uani d . 1 . . O
O2 .54611(16) .05756(17) .21001(11) .0199(3) Uani d . 1 . . O
N1 .28864(18) .3083(2) .26674(12) .0160(3) Uani d . 1 . . N
Zn .5000 .5000 .5000 .01210(9) Uani d S 1 . . Zn
N2 .28036(17) .71296(18) .39446(11) .0125(2) Uani d . 1 . . N
C31 .3139(2) .6954(2) .27609(13) .0159(3) Uani d . 1 . . C
H31A .2324 .8062 .2215 .019 Uiso calc R 1 . . H
H31B .2821 .6007 .2657 .019 Uiso calc R 1 . . H
C32 .5136(2) .6540(2) .25049(14) .0177(3) Uani d . 1 . . C
H32A .5372 .6256 .1757 .021 Uiso calc R 1 . . H
H32B .5410 .7565 .2475 .021 Uiso calc R 1 . . H
O32 .62860(16) .50652(17) .33969(10) .0174(2) Uani d D 1 . . O
H32 .738(3) .472(3) .325(2) .031(6) Uiso d D 1 . . H
C33 .1048(2) .6987(2) .43343(14) .0170(3) Uani d . 1 . . C
H33A .0694 .7484 .5002 .020 Uiso calc R 1 . . H
H33B .1309 .5726 .4601 .020 Uiso calc R 1 . . H
C34 -.0598(2) .7869(2) .34719(15) .0196(3) Uani d . 1 . . C
H34A -.0368 .7234 .2870 .023 Uiso calc R 1 . . H
H34B -.1710 .7821 .3853 .023 Uiso calc R 1 . . H
O34 -.09204(17) .96382(18) .29680(12) .0218(3) Uani d D 1 . . O
H34 -.192(3) 1.016(4) .262(2) .044(8) Uiso d D 1 . . H
C35 .2832(2) .8797(2) .40519(14) .0164(3) Uani d . 1 . . C
H35A .1551 .9718 .3959 .020 Uiso calc R 1 . . H
H35B .3544 .9195 .3442 .020 Uiso calc R 1 . . H
C36 .3705(2) .8524(2) .52025(14) .0179(3) Uani d . 1 . . C
H36A .3800 .9608 .5255 .021 Uiso calc R 1 . . H
H36B .2949 .8217 .5818 .021 Uiso calc R 1 . . H
O36 .55215(15) .71114(17) .53114(10) .0160(2) Uani d D 1 . . O
H36 .601(3) .714(4) .5844(19) .033(7) Uiso d D 1 . . H

loop_
_atom_site_aniso_label
_atom_site_aniso_U_11
_atom_site_aniso_U_22
_atom_site_aniso_U_33
_atom_site_aniso_U_12
_atom_site_aniso_U_13
_atom_site_aniso_U_23
C11 .0181(7) .0249(9) .0122(7) -.0068(6) .0018(6) -.0060(6)
C12 .0241(8) .0303(10) .0114(7) -.0103(7) -.0013(6) -.0079(7)
C13 .0183(7) .0294(10) .0167(8) -.0100(7) -.0027(6) -.0061(7)
C14 .0138(7) .0234(9) .0148(7) -.0076(6) .0002(5) -.0053(6)
C15 .0141(7) .0178(8) .0086(6) -.0064(6) -.0004(5) -.0018(6)
C16 .0121(6) .0175(8) .0097(6) -.0056(6) -.0008(5) -.0011(6)
C21 .0154(7) .0168(7) .0105(6) -.0077(6) .0006(5) -.0035(6)
O21 .0171(5) .0295(7) .0155(6) -.0094(5) .0040(4) -.0105(5)
S1 .01049(17) .0175(2) .01146(18) -.00541(14) .00005(13) -.00193(15)
O1 .0179(6) .0271(7) .0245(6) -.0130(5) .0040(5) -.0002(5)
O2 .0147(5) .0191(6) .0193(6) -.0022(5) -.0033(4) -.0018(5)
N1 .0133(6) .0227(7) .0134(6) -.0073(5) -.0003(5) -.0068(6)
Zn .01152(14) .01488(15) .00689(13) -.00357(10) -.00090(9) -.00087(10)
N2 .0114(5) .0159(6) .0094(6) -.0052(5) .0001(4) -.0026(5)
C31 .0157(7) .0206(8) .0084(6) -.0055(6) -.0006(5) -.0019(6)
C32 .0177(7) .0203(8) .0105(7) -.0054(6) .0025(5) -.0007(6)
O32 .0130(5) .0226(6) .0103(5) -.0044(5) .0010(4) .0011(5)
C33 .0127(7) .0214(8) .0132(7) -.0069(6) .0006(5) .0013(6)
C34 .0148(7) .0219(9) .0190(8) -.0070(6) -.0019(6) -.0009(7)
O34 .0150(6) .0206(7) .0221(6) -.0027(5) -.0057(5) .0003(5)
C35 .0182(7) .0152(8) .0142(7) -.0059(6) -.0016(6) -.0023(6)
C36 .0180(7) .0189(8) .0160(7) -.0054(6) -.0004(6) -.0070(6)
O36 .0145(5) .0213(6) .0115(5) -.0063(5) -.0025(4) -.0043(5)

loop_
_atom_type_symbol
_atom_type_description
_atom_type_scat_dispersion_real
_atom_type_scat_dispersion_imag
_atom_type_scat_source
C C .0033 .0016 'International Tables Vol C Tables 4.2.6.8 and 6.1.1.4'
H H .0000 .0000 'International Tables Vol C Tables 4.2.6.8 and 6.1.1.4'
N N .0061 .0033 'International Tables Vol C Tables 4.2.6.8 and 6.1.1.4'
O O .0106 .0060 'International Tables Vol C Tables 4.2.6.8 and 6.1.1.4'
S S .1246 .1234 'International Tables Vol C Tables 4.2.6.8 and 6.1.1.4'
Zn Zn .2839 1.4301 'International Tables Vol C Tables 4.2.6.8 and 6.1.1.4'

loop_
_geom_angle_atom_site_label_1
_geom_angle_atom_site_label_2
_geom_angle_atom_site_label_3
_geom_angle_site_symmetry_1
_geom_angle_site_symmetry_3
_geom_angle
_geom_angle_publ_flag
C16 C11 C12 . . 116.76(15) ?
C13 C12 C11 . . 121.28(15) ?
C14 C13 C12 . . 121.02(15) ?
C15 C14 C13 . . 117.96(15) ?
C14 C15 C16 . . 120.24(14) ?
C14 C15 C21 . . 128.61(14) ?
C16 C15 C21 . . 111.13(13) ?
C11 C16 C15 . . 122.70(14) ?
C11 C16 S1 . . 130.25(12) ?
C15 C16 S1 . . 107.04(11) ?
O21 C21 N1 . . 123.14(14) ?
O21 C21 C15 . . 123.64(14) ?
N1 C21 C15 . . 113.21(13) ?
O1 S1 O2 . . 114.74(7) ?
O1 S1 N1 . . 111.69(8) ?
O2 S1 N1 . . 110.57(8) ?
O1 S1 C16 . . 111.36(8) ?
O2 S1 C16 . . 110.21(8) ?
N1 S1 C16 . . 96.88(7) ?
C21 N1 S1 . . 111.52(11) ?
N2 Zn N2 2_666 . 180.0 ?
N2 Zn O32 2_666 . 99.00(5) yes
N2 Zn O32 . . 81.00(5) yes
N2 Zn O32 2_666 2_666 81.00(5) ?
N2 Zn O32 . 2_666 99.00(5) ?
O32 Zn O32 . 2_666 180.0 ?
N2 Zn O36 2_666 2_666 81.21(5) ?
N2 Zn O36 . 2_666 98.79(5) yes
O32 Zn O36 . 2_666 85.66(5) yes
O32 Zn O36 2_666 2_666 94.34(5) ?
N2 Zn O36 2_666 . 98.79(5) ?
N2 Zn O36 . . 81.21(5) yes
O32 Zn O36 . . 94.34(5) yes
O32 Zn O36 2_666 . 85.66(5) ?
O36 Zn O36 2_666 . 180.0000(10) ?
C31 N2 C35 . . 110.60(13) ?
C31 N2 C33 . . 112.11(12) ?
C35 N2 C33 . . 111.50(12) ?
C31 N2 Zn . . 106.30(9) ?
C35 N2 Zn . . 108.84(9) ?
C33 N2 Zn . . 107.24(10) ?
N2 C31 C32 . . 111.50(13) ?
O32 C32 C31 . . 107.90(13) ?
C32 O32 Zn . . 111.67(9) ?
N2 C33 C34 . . 116.96(13) ?
O34 C34 C33 . . 110.78(14) ?
N2 C35 C36 . . 110.31(14) ?
O36 C36 C35 . . 106.96(12) ?
C36 O36 Zn . . 103.81(9) ?
C16 C11 H11 . . 121.6 ?
C12 C11 H11 . . 121.6 ?
C13 C12 H12 . . 119.4 ?
C11 C12 H12 . . 119.4 ?
C14 C13 H13 . . 119.5 ?
C12 C13 H13 . . 119.5 ?
C15 C14 H14 . . 121.0 ?
C13 C14 H14 . . 121.0 ?
N2 C31 H31A . . 109.3 ?
C32 C31 H31A . . 109.3 ?
N2 C31 H31B . . 109.3 ?
C32 C31 H31B . . 109.3 ?
H31A C31 H31B . . 108.0 ?
O32 C32 H32A . . 110.1 ?
C31 C32 H32A . . 110.1 ?
O32 C32 H32B . . 110.1 ?
C31 C32 H32B . . 110.1 ?
H32A C32 H32B . . 108.4 ?
C32 O32 H32 . . 111.1(19) ?
Zn O32 H32 . . 131.1(19) ?
N2 C33 H33A . . 108.1 ?
C34 C33 H33A . . 108.1 ?
N2 C33 H33B . . 108.1 ?
C34 C33 H33B . . 108.1 ?
H33A C33 H33B . . 107.3 ?
O34 C34 H34A . . 109.5 ?
C33 C34 H34A . . 109.5 ?
O34 C34 H34B . . 109.5 ?
C33 C34 H34B . . 109.5 ?
H34A C34 H34B . . 108.1 ?
C34 O34 H34 . . 110(2) ?
N2 C35 H35A . . 109.6 ?
C36 C35 H35A . . 109.6 ?
N2 C35 H35B . . 109.6 ?
C36 C35 H35B . . 109.6 ?
H35A C35 H35B . . 108.1 ?
O36 C36 H36A . . 110.3 ?
C35 C36 H36A . . 110.3 ?
O36 C36 H36B . . 110.3 ?
C35 C36 H36B . . 110.3 ?
H36A C36 H36B . . 108.6 ?
C36 O36 H36 . . 104.5(19) ?
Zn O36 H36 . . 129(2) ?

loop_
_geom_bond_atom_site_label_1
_geom_bond_atom_site_label_2
_geom_bond_site_symmetry_2
_geom_bond_distance
_geom_bond_publ_flag
C11 C16 . 1.377(2) yes
C11 C12 . 1.392(2) yes
C12 C13 . 1.388(2) yes
C13 C14 . 1.388(2) yes
C14 C15 . 1.385(2) yes
C15 C16 . 1.385(2) yes
C15 C21 . 1.494(2) yes
C16 S1 . 1.7585(16) yes
C21 O21 . 1.2385(18) yes
C21 N1 . 1.351(2) yes
S1 O1 . 1.4332(13) yes
S1 O2 . 1.4484(13) yes
S1 N1 . 1.6151(14) yes
Zn N2 2_666 2.1037(14) ?
Zn N2 . 2.1037(14) yes
Zn O32 . 2.1555(11) yes
Zn O32 2_666 2.1555(11) ?
Zn O36 2_666 2.1573(13) ?
Zn O36 . 2.1573(13) yes
N2 C31 . 1.4841(19) yes
N2 C35 . 1.492(2) yes
N2 C33 . 1.4953(19) yes
C31 C32 . 1.512(2) yes
C32 O32 . 1.434(2) yes
C33 C34 . 1.510(2) yes
C34 O34 . 1.414(2) yes
C35 C36 . 1.507(2) yes
C36 O36 . 1.440(2) yes
C11 H11 . .9500 ?
C12 H12 . .9500 ?
C13 H13 . .9500 ?
C14 H14 . .9500 ?
C31 H31A . .9900 ?
C31 H31B . .9900 ?
C32 H32A . .9900 ?
C32 H32B . .9900 ?
O32 H32 . .823(18) ?
C33 H33A . .9900 ?
C33 H33B . .9900 ?
C34 H34A . .9900 ?
C34 H34B . .9900 ?
O34 H34 . .807(19) ?
C35 H35A . .9900 ?
C35 H35B . .9900 ?
C36 H36A . .9900 ?
C36 H36B . .9900 ?
O36 H36 . .780(19) ?

loop_
_geom_hbond_atom_site_label_D
_geom_hbond_atom_site_label_H
_geom_hbond_atom_site_label_A
_geom_hbond_site_symmetry_A
_geom_hbond_distance_DH
_geom_hbond_distance_HA
_geom_hbond_distance_DA
_geom_hbond_angle_DHA
O32 H32 O21 1_655 .823(18) 1.844(19) 2.6580(16) 170(3)
O34 H34 O2 1_465 .807(19) 2.06(2) 2.8174(17) 157(3)
O36 H36 N1 2_666 .780(19) 1.97(2) 2.7453(18) 171(3)

loop_
_geom_torsion_atom_site_label_1
_geom_torsion_atom_site_label_2
_geom_torsion_atom_site_label_3
_geom_torsion_atom_site_label_4
_geom_torsion_site_symmetry_1
_geom_torsion
C16 C11 C12 C13 . 1.3(3)
C11 C12 C13 C14 . -1.6(3)
C12 C13 C14 C15 . .1(3)
C13 C14 C15 C16 . 1.5(3)
C13 C14 C15 C21 . -176.60(17)
C12 C11 C16 C15 . .4(3)
C12 C11 C16 S1 . 179.08(14)
C14 C15 C16 C11 . -1.8(3)
C21 C15 C16 C11 . 176.61(16)
C14 C15 C16 S1 . 179.19(14)
C21 C15 C16 S1 . -2.36(17)
C14 C15 C21 O21 . -1.4(3)
C16 C15 C21 O21 . -179.71(17)
C14 C15 C21 N1 . 177.61(17)
C16 C15 C21 N1 . -.7(2)
C11 C16 S1 O1 . 68.56(19)
C15 C16 S1 O1 . -112.57(13)
C11 C16 S1 O2 . -59.96(19)
C15 C16 S1 O2 . 118.91(12)
C11 C16 S1 N1 . -174.90(17)
C15 C16 S1 N1 . 3.97(13)
O21 C21 N1 S1 . -177.24(14)
C15 C21 N1 S1 . 3.72(19)
O1 S1 N1 C21 . 111.80(13)
O2 S1 N1 C21 . -119.13(13)
C16 S1 N1 C21 . -4.49(14)
O32 Zn N2 C31 . 21.23(10)
O32 Zn N2 C31 2_666 -158.77(10)
O36 Zn N2 C31 2_666 -62.91(10)
O36 Zn N2 C31 . 117.09(10)
O32 Zn N2 C35 . -97.92(10)
O32 Zn N2 C35 2_666 82.08(10)
O36 Zn N2 C35 2_666 177.93(9)
O36 Zn N2 C35 . -2.07(9)
O32 Zn N2 C33 . 141.33(11)
O32 Zn N2 C33 2_666 -38.67(11)
O36 Zn N2 C33 2_666 57.18(10)
O36 Zn N2 C33 . -122.82(10)
C35 N2 C31 C32 . 72.46(17)
C33 N2 C31 C32 . -162.42(14)
Zn N2 C31 C32 . -45.54(16)
N2 C31 C32 O32 . 51.47(19)
C31 C32 O32 Zn . -30.54(16)
N2 Zn O32 C32 2_666 -174.54(11)
N2 Zn O32 C32 . 5.46(11)
O36 Zn O32 C32 2_666 105.09(11)
O36 Zn O32 C32 . -74.91(11)
C31 N2 C33 C34 . -39.9(2)
C35 N2 C33 C34 . 84.76(18)
Zn N2 C33 C34 . -156.19(13)
N2 C33 C34 O34 . -51.7(2)
C31 N2 C35 C36 . -143.50(13)
C33 N2 C35 C36 . 91.03(15)
Zn N2 C35 C36 . -27.07(14)
N2 C35 C36 O36 . 56.26(16)
C35 C36 O36 Zn . -54.34(14)
N2 Zn O36 C36 2_666 -148.73(9)
N2 Zn O36 C36 . 31.27(9)
O32 Zn O36 C36 . 111.46(10)
O32 Zn O36 C36 2_666 -68.54(10)
